data_7223716
loop_
_publ_author_name
'Rannabauer, S.'
'Schnick, W.'

_publ_section_title
;
 Synthese, Kristallstruktur und spektroskopische Charakterisierung von
 Bis(dimethylammonium)hexachlorotitanat (Me2 N H2)2 (Ti Cl6)
;
_journal_name_full
;
Zeitschrift fuer Naturforschung, Teil B. Anorganische Chemie, Organische 
Chemie (42,1987-)
;
_journal_page_first 410
_journal_page_last 414
_journal_volume 58
_journal_year 2003
_chemical_formula_sum 'C4 H16 Cl6 N2 Ti'
_chemical_name_systematic '((C H3)2 N H2)2 (Ti Cl6)'
_space_group_IT_number 58
_symmetry_space_group_name_Hall '-P 2 2n'
_symmetry_space_group_name_H-M 'P n n m'
_cell_angle_alpha 90
_cell_angle_beta 90
_cell_angle_gamma 90
_cell_formula_units_Z 2
_cell_length_a 7.2201
_cell_length_b 14.2836
_cell_length_c 7.0331
_cell_volume 725.317
_citation_journal_id_ASTM ZNBSEN
_cod_data_source_file Rannabauer_ZNBSEN_2003_459.cif
_cod_data_source_block C4H16Cl6N2Ti1
_cod_original_cell_volume 725.3167
_cod_original_formula_sum 'C4 H16 Cl6 N2 Ti1'
_cod_database_code 7223716

loop_
_symmetry_equiv_pos_as_xyz
x,y,z
-x,-y,z
x+1/2,-y+1/2,-z+1/2
-x+1/2,y+1/2,-z+1/2
-x,-y,-z
x,y,-z
-x-1/2,y-1/2,z-1/2
x-1/2,-y-1/2,z-1/2

loop_
_atom_site_label
_atom_site_type_symbol
_atom_site_fract_x
_atom_site_fract_y
_atom_site_fract_z
_atom_site_occupancy
_atom_site_U_iso_or_equiv
H4 H-1 0.457 0.276 0 1 0.0
Ti1 Ti+4 0.5 0.5 0.5 1 0.0
H3 H-1 0.94 0.425 0 1 0.0
H5 H-1 0.634 0.243 0.099 1 0.0
Cl2 Cl-1 0.32494 0.63819 0.5 1 0.0
C1 C+4 0.8878 0.3626 0 1 0.0
Cl1 Cl-1 0.69023 0.56233 0.73665 1 0.0
N1 N-3 0.6846 0.3634 0 1 0.0
H1 H+1 0.659 0.399 0.099 1 0.0
H2 H-1 0.925 0.33 0.102 1 0.0
C2 C+4 0.5948 0.2717 0 1 0.0
